data_1572695
loop_
_publ_author_name
'Chang Liao, Nien-Chi'
'Basha, R. Sidick'
'Shih, Bo-Hao'
'Liu, Chia-Chun'
'Wang, Miao-Han'
'Lin, Po-Heng'
'Lee, Chin-Fa'

_publ_section_title
;
 Copper cluster complex-catalyzed C--S bond formation
;
_journal_issue 22
_journal_name_full 'Catalysis Science &amp; Technology'
_journal_page_first 6609
_journal_page_last 6620
_journal_paper_doi 10.1039/D4CY00968A
_journal_volume 14
_journal_year 2024
_chemical_formula_moiety 'C80 H88 Cu8 N22 O30, 2(N O3)'
_chemical_formula_sum 'C80 H88 Cu8 N24 O36'
_chemical_formula_weight 2470.06
_space_group_crystal_system monoclinic
_space_group_IT_number 15
_space_group_name_Hall '-C 2yc'
_space_group_name_H-M_alt 'C 1 2/c 1'
_atom_sites_solution_hydrogens mixed
_audit_creation_date 2022-12-18
_audit_creation_method
;
Olex2 1.2-ac3
(compiled 2017.02.24 svn.r3390 for Rigaku Oxford Diffraction, GUI svn.r5318)
;
_audit_update_record
;
2022-12-20 deposited with the CCDC.	2024-09-26 downloaded from the CCDC.
;
_cell_angle_alpha 90
_cell_angle_beta 114.638(3)
_cell_angle_gamma 90
_cell_formula_units_Z 4
_cell_length_a 23.249(4)
_cell_length_b 24.663(4)
_cell_length_c 19.015(3)
_cell_measurement_reflns_used 26315
_cell_measurement_temperature 200(2)
_cell_measurement_theta_max 25.04
_cell_measurement_theta_min 2.03
_cell_volume 9910(3)
_computing_molecular_graphics 'Olex2 (Dolomanov et al., 2009)'
_computing_publication_material 'Olex2 (Dolomanov et al., 2009)'
_computing_structure_refinement 'XL (Sheldrick, 2008)'
_diffrn_ambient_temperature 200(2)
_diffrn_measured_fraction_theta_full 0.995
_diffrn_measured_fraction_theta_max 0.995
_diffrn_measurement_device_type 'Bruker APEX-II CCD'
_diffrn_measurement_method '\f and \w scans'
_diffrn_radiation_type MoK\a
_diffrn_radiation_wavelength 0.71073
_diffrn_reflns_av_R_equivalents 0.0927
_diffrn_reflns_av_unetI/netI 0.1222
_diffrn_reflns_Laue_measured_fraction_full 0.995
_diffrn_reflns_Laue_measured_fraction_max 0.995
_diffrn_reflns_limit_h_max 14
_diffrn_reflns_limit_h_min -27
_diffrn_reflns_limit_k_max 29
_diffrn_reflns_limit_k_min -26
_diffrn_reflns_limit_l_max 22
_diffrn_reflns_limit_l_min -22
_diffrn_reflns_number 26334
_diffrn_reflns_point_group_measured_fraction_full 0.995
_diffrn_reflns_point_group_measured_fraction_max 0.995
_diffrn_reflns_theta_full 25.041
_diffrn_reflns_theta_max 25.041
_diffrn_reflns_theta_min 1.269
_exptl_absorpt_coefficient_mu 1.778
_exptl_absorpt_correction_T_max 0.9653
_exptl_absorpt_correction_T_min 0.5670
_exptl_absorpt_correction_type multi-scan
_exptl_crystal_colour green(dark)
_exptl_crystal_density_diffrn 1.655
_exptl_crystal_density_method 'not measured'
_exptl_crystal_description prism
_exptl_crystal_F_000 5024
_exptl_crystal_size_max 0.36
_exptl_crystal_size_mid 0.04
_exptl_crystal_size_min 0.02
_platon_squeeze_details
;
TITL CH17587A OLEX2: imported from CIF
CELL   23.2490   24.6630   19.0150     90.00    114.64     90.00
SPGR C2/c
# Solvent Accessible Volume =       660
# Electrons Found in S.A.V. =       364
# Note: Atoms in Void are Labelled as Cxxx and Qxxx for all Others
C101 0.225 0.129 0.475 !       4.03 eA-3
C102 0.251 0.328 0.486 !       2.67 eA-3
C103 0.759 0.198 0.061 !       2.64 eA-3
C104 0.256 0.233 0.420 !       2.31 eA-3
C105 0.734 0.210 0.933 !       2.28 eA-3
C106 0.779 0.202-0.004 !       2.03 eA-3
C107 0.287 0.198 0.550 !       1.67 eA-3
C108 0.188 0.222 0.449 !       1.63 eA-3
C109 0.287 0.220 0.456 !       1.61 eA-3
Q110 0.157 0.009 0.830 !       1.52 eA-3
C111 0.203 0.259 0.467 !       1.48 eA-3
C112 0.221 0.316 0.519 !       1.47 eA-3
Q113 0.484 0.502 0.747 !       1.42 eA-3
C114 0.182 0.767 1.003 !       1.40 eA-3
C115 0.682 0.267 0.003 !       1.40 eA-3
Q116 0.205 0.198 0.422 !       1.37 eA-3
C117 0.841 0.146 0.050 !       1.29 eA-3
C118 0.250 0.230 0.504 !       1.29 eA-3
Q119 0.758 0.139 0.090 !       1.28 eA-3
C120 0.733 0.371 0.032 !       1.28 eA-3
C121 0.780 0.258 0.076 !       1.27 eA-3
Q122 0.286 0.155 0.562 !       1.25 eA-3
C123 0.210 0.216 0.439 !       1.22 eA-3
Q124 0.165 0.102 0.390 !       1.22 eA-3
Q125 0.264 0.010 0.483 !       1.19 eA-3
Q126 0.764 0.510 0.483 !       1.19 eA-3
Q127 0.163 0.255 0.484 !       1.19 eA-3
Q128 0.784 0.095 0.108 !       1.16 eA-3
Q129 0.697 0.243 0.905 !       1.14 eA-3
Q130 0.839 0.358 0.183 !       1.14 eA-3
Q131 0.767 0.387 0.018 !       1.13 eA-3
C132 0.213 0.353 0.486 !       1.13 eA-3
Q133 0.166 0.322 0.419 !       1.12 eA-3
C134 0.243 0.260 0.531 !       1.12 eA-3
Q135 0.783 0.176 0.943 !       1.11 eA-3
Q136 0.310 0.414 0.531 !       1.10 eA-3
Q137 0.609 0.315 0.328 !       1.10 eA-3
Q138 0.865 0.227 0.058 !       1.10 eA-3
Q139 0.340 0.323 0.590 !       1.10 eA-3
Q140 0.765 0.223 0.158 !       1.10 eA-3
Q141 0.187 0.246 0.342 !       1.09 eA-3
Q142 0.203 0.196 0.362 !       1.09 eA-3
Q143 0.229 0.385 0.404 !       1.09 eA-3
Q144 0.196 0.335 0.390 !       1.09 eA-3
Q145 0.805 0.310 0.347 !       1.09 eA-3
Q146 0.115 0.293 0.105 !       1.09 eA-3
Q147 0.828 0.311-0.003 !       1.07 eA-3
Q148 0.250 0.099 0.422 !       1.06 eA-3
C149 0.181 0.263 0.438 !       1.06 eA-3
Q150 0.538 0.361 0.876 !       1.06 eA-3
Q151 0.148 0.252 0.279 !       1.05 eA-3
Q152 0.361 0.282 0.747 !       1.03 eA-3
Q153 0.704 0.235 0.095 !       1.02 eA-3
Q154 1.000 0.273 0.252 !       1.02 eA-3
Q155 0.768 0.051 0.020 !       1.01 eA-3
Q156 0.168 0.363 0.440 !       1.00 eA-3
Q157 0.166 0.249 0.420 !       1.00 eA-3
Q158 0.772 0.366 0.940 !       0.99 eA-3
Q159 0.474 0.305 0.174 !       0.98 eA-3
Q160 0.696 0.109 0.654 !       0.98 eA-3
Q161 0.211 0.424 0.356 !       0.98 eA-3
Q162 0.905 0.234 0.185 !       0.98 eA-3
Q163 0.689 0.210 0.884 !       0.98 eA-3
Q164 0.257 0.327 0.641 !       0.97 eA-3
Q165 0.380 0.320 0.579 !       0.96 eA-3
Q166 0.312 0.181 0.519 !       0.96 eA-3
Q167 0.794 0.350 0.296 !       0.96 eA-3
Q168 0.203 0.352 0.153 !       0.96 eA-3
Q169 0.688 0.128 0.845 !       0.96 eA-3
Q170 0.460 0.181 0.797 !       0.93 eA-3
Q171 0.376 0.499 0.985 !       0.92 eA-3
Q172 0.335 0.283 0.621 !       0.92 eA-3
Q173 0.798 0.436 0.973 !       0.92 eA-3
Q174 0.797 0.281 0.139 !       0.91 eA-3
Q175 0.632 0.299 0.982 !       0.91 eA-3
Q176 0.220 0.482 0.075 !       0.90 eA-3
Q177 0.484 0.266 0.749 !       0.90 eA-3
Q178 0.898 0.196 0.277 !       0.89 eA-3
Q179 0.148 0.071-0.003 !       0.88 eA-3
Q180 1.002 0.280 0.703 !       0.88 eA-3
Q181 0.062 0.268 0.247 !       0.88 eA-3
Q182 0.687 0.013-0.001 !       0.88 eA-3
Q183 0.818 0.460 0.404 !       0.88 eA-3
Q184 0.039 0.243 0.267 !       0.87 eA-3
Q185 0.225 0.469 0.472 !       0.87 eA-3
Q186 1.000 0.180 0.253 !       0.87 eA-3
Q187 0.143 0.233 0.503 !       0.87 eA-3
Q188 0.826 0.142 0.126 !       0.87 eA-3
Q189 0.359 0.212 0.715 !       0.86 eA-3
Q190 0.859 0.712 0.715 !       0.86 eA-3
Q191 0.124 0.236 0.217 !       0.86 eA-3
Q192 0.915 0.315 0.255 !       0.86 eA-3
Q193 0.182 0.278 0.579 !       0.86 eA-3
Q194 0.782 0.476 0.940 !       0.85 eA-3
Q195 0.290 0.348 0.637 !       0.85 eA-3
Q196 0.790 0.848 0.637 !       0.85 eA-3
Q197 0.647 0.275 0.563 !       0.85 eA-3
Q198 0.844 0.166 0.985 !       0.85 eA-3
Q199 0.297 0.180 0.745 !       0.85 eA-3
;
_refine_diff_density_max 1.112
_refine_diff_density_min -0.965
_refine_diff_density_rms 0.238
_refine_ls_extinction_method none
_refine_ls_goodness_of_fit_ref 0.990
_refine_ls_hydrogen_treatment constr
_refine_ls_matrix_type full
_refine_ls_number_parameters 654
_refine_ls_number_reflns 8743
_refine_ls_number_restraints 72
_refine_ls_restrained_S_all 0.993
_refine_ls_R_factor_all 0.1590
_refine_ls_R_factor_gt 0.0713
_refine_ls_shift/su_max 0.000
_refine_ls_shift/su_mean 0.000
_refine_ls_structure_factor_coef Fsqd
_refine_ls_weighting_details 'w=1/[\s^2^(Fo^2^)+(0.1451P)^2^] where P=(Fo^2^+2Fc^2^)/3'
_refine_ls_weighting_scheme calc
_refine_ls_wR_factor_gt 0.1880
_refine_ls_wR_factor_ref 0.2546
_reflns_Friedel_coverage 0.000
_reflns_number_gt 4422
_reflns_number_total 8743
_reflns_threshold_expression 'I > 2\s(I)'
_cod_data_source_file d4cy00968a2.cif
_cod_data_source_block ch17587a_sq
_cod_depositor_comments 'Adding full bibliography for 1572694--1572696.cif.'
_cod_database_code 1572695
_shelx_shelxl_version_number 2018/3
_shelx_space_group_comment
;
The symmetry employed for this shelxl refinement is uniquely defined
by the following loop, which should always be used as a source of
symmetry information in preference to the above space-group names.
They are only intended as comments.
;
_shelx_estimated_absorpt_t_max 0.965
_shelx_estimated_absorpt_t_min 0.567
_olex2_refinement_description
;
1. Fixed Uiso
 At 1.2 times of:
  All N(H) groups
 At 1.5 times of:
  All C(H,H,H) groups
2. Uiso/Uaniso restraints and constraints
N10 \\sim C39: within 2A with sigma of 0.01 and sigma for terminal atoms of 0.02
C40 \\sim N10: within 2A with sigma of 0.01 and sigma for terminal atoms of 0.02
C38 \\sim N10: within 2A with sigma of 0.01 and sigma for terminal atoms of 0.02
O12 \\sim C38: within 2A with sigma of 0.01 and sigma for terminal atoms of 0.02
O18' \\sim N11': within 2A with sigma of 0.01 and sigma for terminal atoms of
0.02
O17' \\sim N11': within 2A with sigma of 0.01 and sigma for terminal atoms of
0.02
O16' \\sim N11': within 2A with sigma of 0.01 and sigma for terminal atoms of
0.02
O16 \\sim N11: within 2A with sigma of 0.01 and sigma for terminal atoms of 0.02
O17 \\sim N11: within 2A with sigma of 0.01 and sigma for terminal atoms of 0.02
O18 \\sim N11: within 2A with sigma of 0.01 and sigma for terminal atoms of 0.02
Uanis(N11) \\sim Ueq: with sigma of 0.01 and sigma for terminal atoms of 0.02
Uanis(O16') \\sim Ueq: with sigma of 0.01 and sigma for terminal atoms of 0.02
3. Others
 Fixed Sof: N11(0.55) N11'(0.45) O16(0.55) O17(0.55) O18(0.55) O16'(0.45)
 O17'(0.45) O18'(0.45)
 Fixed Uiso: H3A(0.127) H3B(0.127) H3C(0.127) H4(0.073) H5(0.078) H6(0.072)
 H8(0.066) H10(0.047) H12(0.057) H13(0.067) H14(0.061) H16A(0.124) H16B(0.124)
 H16C(0.124) H20A(0.097) H20B(0.097) H20C(0.097) H21(0.076) H22(0.078)
 H23(0.072) H25(0.06) H27(0.055) H29(0.073) H30(0.077) H31(0.073) H35(0.082)
 H36A(0.156) H36B(0.156) H36C(0.156) H37A(0.156) H37B(0.156) H37C(0.156)
 H38(0.232) H39A(0.148) H39B(0.148) H39C(0.148) H40A(0.185) H40B(0.185)
 H40C(0.185)
 Fixed X: H3A(0.511901) H3B(0.528801) H3C(0.5842) H4(0.6316) H5(0.690201)
 H6(0.6749) H8(0.619901) H10(0.397901) H12(0.320801) H13(0.2649) H14(0.2885)
 H16A(0.365701) H16B(0.303901) H16C(0.368501) H20A(0.685801) H20B(0.695701)
 H20C(0.7071) H21(0.679) H22(0.653901) H23(0.565901) H25(0.4819) H27(0.2753)
 H29(0.255) H30(0.2647) H31(0.3204) H35(0.454) H36A(0.353601) H36B(0.3738)
 H36C(0.4267) H37A(0.322701) H37B(0.372399) H37C(0.320001) H38(0.4526)
 H39A(0.563201) H39B(0.5143) H39C(0.572) H40A(0.5241) H40B(0.5107) H40C(0.4532)
 N11(0.3254) N11'(0.3255)
 Fixed Y: H3A(-0.224001) H3B(-0.215601) H3C(-0.2193) H4(-0.176099) H5(-
 0.116199) H6(-0.025401) H8(0.0516) H10(0.073) H12(0.0716) H13(0.108701)
 H14(0.197301) H16A(0.322901) H16B(0.285399) H16C(0.2627) H20A(0.193901)
 H20B(0.253901) H20C(0.242) H21(0.311901) H22(0.402399) H23(0.4409) H25(0.4407)
 H27(0.4713) H29(0.5498) H30(0.641901) H31(0.6975) H35(-0.0791) H36A(-0.146199)
 H36B(-0.153601) H36C(-0.1525) H37A(-0.0734) H37B(-0.024501) H37C(-0.027401)
 H38(0.6043) H39A(0.5784) H39B(0.5301) H39C(0.5398) H40A(0.661302)
 H40B(0.668001) H40C(0.658001)
 Fixed Z: H3A(0.392) H3B(0.481999) H3C(0.4531) H4(0.563301) H5(0.662301)
 H6(0.6485) H8(0.5782) H10(0.2244) H12(0.098101) H13(-0.0214) H14(-0.0466)
 H16A(-0.019601) H16B(-0.0497) H16C(-0.0493) H20A(0.2284) H20B(0.2637)
 H20C(0.1878) H21(0.119101) H22(0.0827) H23(0.0899) H25(0.127301) H27(0.2701)
 H29(0.325601) H30(0.3525) H31(0.3024) H35(0.312) H36A(0.1446) H36B(0.235499)
 H36C(0.2023) H37A(0.0991) H37B(0.123001) H37C(0.1569) H38(0.166201)
 H39A(0.061301) H39B(0.050301) H39C(0.1327) H40A(0.068201) H40B(0.143801)
 H40C(0.061301)
4.a Aromatic/amide H refined with riding coordinates:
 N2(H2), N7(H7)
4.b Fitted hexagon refined as free rotating group:
 C1(C2,C4,C5,C6,C7), C17(C11,C12,C13,C14,C15), C18(C24,C23,C22,C21,C19),
 C29(C28,C34,C32,C31,C30)
4.c Idealised Me refined as rotating group:
 C33(H33A,H33B,H33C)
;
_platon_squeeze_void_probe_radius 1.20
_olex2_submission_special_instructions 'No special instructions were received'

loop_
_space_group_symop_operation_xyz
'x, y, z'
'-x, y, -z+1/2'
'x+1/2, y+1/2, z'
'-x+1/2, y+1/2, -z+1/2'
'-x, -y, -z'
'x, -y, z-1/2'
'-x+1/2, -y+1/2, -z'
'x+1/2, -y+1/2, z-1/2'

loop_
_atom_site_label
_atom_site_type_symbol
_atom_site_fract_x
_atom_site_fract_y
_atom_site_fract_z
_atom_site_U_iso_or_equiv
_atom_site_adp_type
_atom_site_occupancy
_atom_site_site_symmetry_order
_atom_site_calc_flag
_atom_site_refinement_flags_posn
_atom_site_refinement_flags_adp
_atom_site_refinement_flags_occupancy
_atom_site_disorder_assembly
_atom_site_disorder_group
C1 C 0.5661(3) -0.0622(2) 0.4795(3) 0.056(3) Uani 1 1 d . . . . .
C2 C 0.5762(3) -0.1179(2) 0.4883(4) 0.053(3) Uani 1 1 d G . . . .
C4 C 0.6227(3) -0.13851(17) 0.5562(4) 0.060(3) Uani 1 1 d G . . . .
C5 C 0.6591(3) -0.1035(3) 0.6154(3) 0.066(3) Uani 1 1 d G . . . .
C6 C 0.6490(3) -0.0479(2) 0.6066(4) 0.060(3) Uani 1 1 d G . . . .
C7 C 0.6025(3) -0.02726(17) 0.5387(4) 0.058(3) Uani 1 1 d G . . . .
C3 C 0.5411(7) -0.2067(4) 0.4393(8) 0.085(4) Uani 1 1 d . . . . .
H3A H 0.511901 -0.224001 0.392000 0.127 Uiso 1 1 d . . . . .
H3B H 0.528801 -0.215601 0.481999 0.127 Uiso 1 1 d . . . . .
H3C H 0.584200 -0.219300 0.453100 0.127 Uiso 1 1 d . . . . .
H4 H 0.631600 -0.176099 0.563301 0.073 Uiso 1 1 d . . . . .
H5 H 0.690201 -0.116199 0.662301 0.078 Uiso 1 1 d . . . . .
H6 H 0.674900 -0.025401 0.648500 0.072 Uiso 1 1 d . . . . .
C8 C 0.5948(5) 0.0305(4) 0.5357(6) 0.054(3) Uani 1 1 d . . . . .
H8 H 0.619901 0.051600 0.578200 0.066 Uiso 1 1 d . . . . .
C9 C 0.5113(4) 0.1359(3) 0.4115(6) 0.040(2) Uani 1 1 d . . . . .
C10 C 0.4048(4) 0.1111(3) 0.2228(6) 0.041(2) Uani 1 1 d . . . . .
H10 H 0.397901 0.073000 0.224400 0.047 Uiso 1 1 d . . . . .
H12 H 0.320801 0.071600 0.098101 0.057 Uiso 1 1 d . . . . .
H13 H 0.264900 0.108701 -0.021400 0.067 Uiso 1 1 d . . . . .
H14 H 0.288500 0.197301 -0.046600 0.061 Uiso 1 1 d . . . . .
C16 C 0.3505(7) 0.2861(5) -0.0224(7) 0.079(4) Uani 1 1 d . . . . .
H16A H 0.365701 0.322901 -0.019601 0.124 Uiso 1 1 d . . . . .
H16B H 0.303901 0.285399 -0.049700 0.124 Uiso 1 1 d . . . . .
H16C H 0.368501 0.262700 -0.049300 0.124 Uiso 1 1 d . . . . .
C17 C 0.3820(3) 0.19314(19) 0.1363(3) 0.038(2) Uani 1 1 d . . . . .
C11 C 0.3709(3) 0.1397(2) 0.1505(3) 0.038(2) Uani 1 1 d G . . . .
C12 C 0.3283(3) 0.10818(17) 0.0911(4) 0.048(3) Uani 1 1 d G . . . .
C13 C 0.2967(3) 0.1300(2) 0.0175(3) 0.054(3) Uani 1 1 d G . . . .
C14 C 0.3078(3) 0.1834(2) 0.0033(3) 0.049(3) Uani 1 1 d G . . . .
C15 C 0.3505(3) 0.21497(17) 0.0627(3) 0.046(3) Uani 1 1 d G . . . .
C18 C 0.5502(3) 0.3199(2) 0.1486(4) 0.044(2) Uani 1 1 d . . . . .
C24 C 0.5353(3) 0.3739(2) 0.1280(4) 0.041(2) Uani 1 1 d G . . . .
C23 C 0.5738(3) 0.40495(18) 0.1043(4) 0.058(3) Uani 1 1 d G . . . .
C22 C 0.6273(3) 0.3820(3) 0.1010(4) 0.066(3) Uani 1 1 d G . . . .
C21 C 0.6422(3) 0.3281(3) 0.1216(4) 0.064(3) Uani 1 1 d G . . . .
C19 C 0.6037(3) 0.29701(18) 0.1454(4) 0.045(2) Uani 1 1 d G . . . .
C20 C 0.6818(5) 0.2333(4) 0.2164(7) 0.066(3) Uani 1 1 d . . . . .
H20A H 0.685801 0.193901 0.228400 0.097 Uiso 1 1 d . . . . .
H20B H 0.695701 0.253901 0.263700 0.097 Uiso 1 1 d . . . . .
H20C H 0.707100 0.242000 0.187800 0.097 Uiso 1 1 d . . . . .
H21 H 0.679000 0.311901 0.119101 0.076 Uiso 1 1 d . . . . .
H22 H 0.653901 0.402399 0.082700 0.078 Uiso 1 1 d . . . . .
H23 H 0.565901 0.440900 0.089900 0.072 Uiso 1 1 d . . . . .
C25 C 0.4840(5) 0.4026(3) 0.1364(6) 0.049(3) Uani 1 1 d . . . . .
H25 H 0.481900 0.440700 0.127301 0.060 Uiso 1 1 d . . . . .
C26 C 0.3589(5) 0.3810(4) 0.1845(6) 0.049(3) Uani 1 1 d . . . . .
C27 C 0.3003(4) 0.4902(4) 0.2499(6) 0.045(2) Uani 1 1 d . . . . .
H27 H 0.275300 0.471300 0.270100 0.055 Uiso 1 1 d . . . . .
C29 C 0.2781(3) 0.5708(3) 0.3060(4) 0.060(3) Uani 1 1 d . . . . .
C28 C 0.3066(3) 0.54838(18) 0.2614(4) 0.048(3) Uani 1 1 d G . . . .
C34 C 0.3400(3) 0.5813(2) 0.2321(4) 0.057(3) Uani 1 1 d G . . . .
C32 C 0.3449(3) 0.6366(2) 0.2475(4) 0.056(3) Uani 1 1 d G . . . .
C31 C 0.3164(3) 0.65903(19) 0.2921(4) 0.061(3) Uani 1 1 d G . . . .
C30 C 0.2830(3) 0.6261(3) 0.3213(4) 0.064(3) Uani 1 1 d G . . . .
H29 H 0.255000 0.549800 0.325601 0.073 Uiso 1 1 d . . . . .
H30 H 0.264700 0.641901 0.352500 0.077 Uiso 1 1 d . . . . .
H31 H 0.320400 0.697500 0.302400 0.073 Uiso 1 1 d . . . . .
C33 C 0.3839(7) 0.7245(4) 0.2298(9) 0.095(5) Uani 1 1 d . . . . .
H33A H 0.342382 0.740735 0.199493 0.142 Uiso 1 1 calc GR . . . .
H33B H 0.415024 0.739570 0.212786 0.142 Uiso 1 1 calc GR . . . .
H33C H 0.396889 0.732725 0.284771 0.142 Uiso 1 1 calc GR . . . .
C35 C 0.4284(6) -0.0576(4) 0.2693(7) 0.066(3) Uani 1 1 d . . . . .
H35 H 0.454000 -0.079100 0.312000 0.082 Uiso 1 1 d . . . . .
C36 C 0.3865(8) -0.1385(5) 0.1973(8) 0.099(5) Uani 1 1 d . . . . .
H36A H 0.353601 -0.146199 0.144600 0.156 Uiso 1 1 d . . . . .
H36B H 0.373800 -0.153601 0.235499 0.156 Uiso 1 1 d . . . . .
H36C H 0.426700 -0.152500 0.202300 0.156 Uiso 1 1 d . . . . .
C37 C 0.3464(8) -0.0494(5) 0.1416(8) 0.111(6) Uani 1 1 d . . . . .
H37A H 0.322701 -0.073400 0.099100 0.156 Uiso 1 1 d . . . . .
H37B H 0.372399 -0.024501 0.123001 0.156 Uiso 1 1 d . . . . .
H37C H 0.320001 -0.027401 0.156900 0.156 Uiso 1 1 d . . . . .
C38 C 0.4698(10) 0.5730(7) 0.1443(13) 0.138(4) Uani 1 1 d . U . . .
H38 H 0.452600 0.604300 0.166201 0.232 Uiso 1 1 d . . . . .
C39 C 0.5396(7) 0.5592(6) 0.0852(11) 0.115(5) Uani 1 1 d . U . . .
H39A H 0.563201 0.578400 0.061301 0.148 Uiso 1 1 d . . . . .
H39B H 0.514300 0.530100 0.050301 0.148 Uiso 1 1 d . . . . .
H39C H 0.572000 0.539800 0.132700 0.148 Uiso 1 1 d . . . . .
C40 C 0.4986(8) 0.6496(6) 0.0959(12) 0.151(7) Uani 1 1 d . U . . .
H40A H 0.524100 0.661302 0.068201 0.185 Uiso 1 1 d . . . . .
H40B H 0.510700 0.668001 0.143801 0.185 Uiso 1 1 d . . . . .
H40C H 0.453200 0.658001 0.061301 0.185 Uiso 1 1 d . . . . .
N1 N 0.5535(3) 0.0551(3) 0.4743(4) 0.044(2) Uani 1 1 d . . . . .
N2 N 0.5501(4) 0.1116(3) 0.4782(5) 0.050(2) Uani 1 1 d . . . . .
H2 H 0.571709 0.129953 0.520830 0.060 Uiso 1 1 calc R . . . .
N3 N 0.4791(3) 0.1030(3) 0.3519(4) 0.0387(19) Uani 1 1 d . . . . .
N4 N 0.4452(3) 0.1338(3) 0.2862(4) 0.0382(18) Uani 1 1 d . . . . .
N5 N 0.4421(4) 0.3803(3) 0.1551(4) 0.042(2) Uani 1 1 d . . . . .
N6 N 0.3987(4) 0.4122(3) 0.1685(5) 0.046(2) Uani 1 1 d . . . . .
N7 N 0.3178(4) 0.4078(3) 0.2051(5) 0.050(2) Uani 1 1 d . . . . .
H7 H 0.287410 0.391317 0.213000 0.060 Uiso 1 1 calc R . . . .
N8 N 0.3271(4) 0.4633(3) 0.2130(5) 0.049(2) Uani 1 1 d . . . . .
N9 N 0.3904(5) -0.0801(3) 0.2053(6) 0.067(3) Uani 1 1 d . . . . .
N10 N 0.5036(7) 0.5937(5) 0.1061(9) 0.123(4) Uani 1 1 d . U . . .
N11 N 0.325400 0.5023(18) 0.010(3) 0.088(6) Uani 0.55 1 d . U P A 1
N11' N 0.325500 0.496(3) -0.002(3) 0.106(8) Uani 0.45 1 d . U P B 2
N12 N 0.6694(5) 0.1541(4) 0.6667(6) 0.064(3) Uani 1 1 d . . . . .
O1 O 0.5231(3) -0.0456(2) 0.4130(4) 0.065(2) Uani 1 1 d . . . . .
O2 O 0.5386(4) -0.1498(3) 0.4288(4) 0.067(2) Uani 1 1 d . . . . .
O3 O 0.5082(3) 0.1873(2) 0.4098(3) 0.0407(16) Uani 1 1 d . . . . .
O4 O 0.4237(3) 0.2265(2) 0.1940(3) 0.0377(15) Uani 1 1 d . . . . .
O5 O 0.3679(3) 0.2661(2) 0.0531(4) 0.0516(18) Uani 1 1 d . . . . .
O6 O 0.5142(3) 0.2880(2) 0.1735(4) 0.0388(15) Uani 1 1 d . . . . .
O7 O 0.6168(3) 0.2449(2) 0.1691(4) 0.0461(17) Uani 1 1 d . . . . .
O8 O 0.3571(3) 0.3297(2) 0.1823(4) 0.0466(17) Uani 1 1 d . . . . .
O9 O 0.3802(4) 0.6667(3) 0.2187(5) 0.074(2) Uani 1 1 d . . . . .
O10 O 0.3696(4) 0.5631(3) 0.1908(5) 0.069(2) Uani 1 1 d . . . . .
O11 O 0.4347(3) -0.0066(2) 0.2793(4) 0.064(2) Uani 1 1 d . . . . .
O12 O 0.4643(6) 0.5204(4) 0.1539(8) 0.145(4) Uani 1 1 d . U . . .
O13 O 0.6140(4) 0.1652(3) 0.6222(5) 0.076(2) Uani 1 1 d . . . . .
O14 O 0.7082(5) 0.1883(4) 0.6956(6) 0.122(4) Uani 1 1 d . . . . .
O15 O 0.6861(4) 0.1059(4) 0.6805(6) 0.101(3) Uani 1 1 d . . . . .
O16 O 0.3814(8) 0.5066(6) 0.0635(10) 0.083(4) Uani 0.55 1 d . U P A 1
O17 O 0.2804(11) 0.4906(9) 0.0206(14) 0.104(8) Uani 0.55 1 d . U P A 1
O18 O 0.3208(12) 0.5149(9) -0.0580(14) 0.109(7) Uani 0.55 1 d . U P A 1
O16' O 0.3108(13) 0.4951(13) 0.0497(16) 0.092(7) Uani 0.45 1 d . U P B 2
O17' O 0.2799(12) 0.5189(13) -0.0661(18) 0.111(9) Uani 0.45 1 d . U P B 2
O18' O 0.3668(13) 0.4645(13) -0.0038(16) 0.152(9) Uani 0.45 1 d . U P B 2
Cu1 Cu 0.49522(6) 0.02503(4) 0.37733(7) 0.0484(4) Uani 1 1 d . . . . .
Cu2 Cu 0.46036(5) 0.21080(4) 0.30384(7) 0.0380(3) Uani 1 1 d . . . . .
Cu3 Cu 0.43139(5) 0.30354(4) 0.16841(7) 0.0399(3) Uani 1 1 d . . . . .
Cu4 Cu 0.38352(8) 0.49114(5) 0.16928(9) 0.0654(5) Uani 1 1 d . . . . .

loop_
_atom_site_aniso_label
_atom_site_aniso_U_11
_atom_site_aniso_U_22
_atom_site_aniso_U_33
_atom_site_aniso_U_23
_atom_site_aniso_U_13
_atom_site_aniso_U_12
C1 0.058(6) 0.044(6) 0.060(8) 0.019(6) 0.016(6) 0.002(5)
C2 0.060(6) 0.025(5) 0.072(8) 0.013(5) 0.024(6) 0.004(5)
C4 0.079(7) 0.031(6) 0.072(8) 0.022(6) 0.034(7) 0.012(5)
C5 0.068(7) 0.040(6) 0.071(9) 0.028(6) 0.009(6) 0.004(5)
C6 0.056(6) 0.046(6) 0.062(8) 0.019(6) 0.008(6) 0.003(5)
C7 0.059(6) 0.031(5) 0.072(8) 0.019(5) 0.014(6) -0.002(5)
C3 0.144(12) 0.019(6) 0.094(11) 0.002(6) 0.050(9) 0.004(6)
C8 0.062(6) 0.031(5) 0.053(7) 0.011(5) 0.008(5) -0.002(5)
C9 0.048(5) 0.023(5) 0.043(6) 0.000(4) 0.013(5) -0.004(4)
C10 0.051(5) 0.022(5) 0.044(6) -0.001(4) 0.014(5) -0.006(4)
C16 0.128(11) 0.058(8) 0.034(7) 0.016(6) 0.016(7) -0.011(7)
C17 0.052(5) 0.025(5) 0.040(6) -0.002(4) 0.022(5) 0.002(4)
C11 0.047(5) 0.028(5) 0.034(6) 0.000(4) 0.011(4) -0.005(4)
C12 0.059(6) 0.030(5) 0.053(7) -0.009(5) 0.022(5) -0.008(4)
C13 0.062(6) 0.044(6) 0.042(7) -0.009(5) 0.007(5) -0.011(5)
C14 0.061(6) 0.045(6) 0.035(6) -0.006(5) 0.013(5) 0.003(5)
C15 0.069(6) 0.022(5) 0.036(6) 0.003(4) 0.011(5) 0.010(4)
C18 0.075(7) 0.024(5) 0.029(5) 0.000(4) 0.018(5) -0.004(5)
C24 0.062(6) 0.025(5) 0.035(6) 0.001(4) 0.020(5) -0.002(4)
C23 0.084(8) 0.037(6) 0.051(7) 0.012(5) 0.027(6) 0.005(5)
C22 0.078(8) 0.058(7) 0.069(8) 0.000(6) 0.039(7) -0.015(6)
C21 0.086(8) 0.053(7) 0.059(8) -0.010(6) 0.036(7) -0.005(6)
C19 0.053(6) 0.038(6) 0.045(6) -0.008(5) 0.022(5) -0.003(5)
C20 0.068(7) 0.043(6) 0.086(9) -0.012(6) 0.031(7) 0.002(5)
C25 0.072(7) 0.022(5) 0.052(7) 0.008(5) 0.024(6) 0.007(5)
C26 0.061(6) 0.034(6) 0.047(6) -0.002(5) 0.017(5) 0.018(5)
C27 0.050(6) 0.042(6) 0.045(6) 0.001(5) 0.021(5) 0.001(5)
C29 0.069(7) 0.055(7) 0.056(8) -0.009(6) 0.025(6) 0.004(6)
C28 0.056(6) 0.038(6) 0.045(6) -0.009(5) 0.017(5) 0.008(5)
C34 0.073(7) 0.028(6) 0.068(8) 0.000(5) 0.029(6) 0.007(5)
C32 0.060(6) 0.043(6) 0.062(8) -0.002(6) 0.023(6) 0.009(5)
C31 0.062(7) 0.045(6) 0.065(8) -0.020(6) 0.016(6) 0.010(5)
C30 0.067(7) 0.069(8) 0.056(8) -0.016(6) 0.024(6) 0.009(6)
C33 0.138(12) 0.022(6) 0.128(13) 0.000(7) 0.061(11) 0.000(7)
C35 0.093(8) 0.033(6) 0.071(9) 0.002(6) 0.033(7) -0.008(6)
C36 0.177(14) 0.038(7) 0.100(11) -0.022(7) 0.076(11) -0.033(8)
C37 0.160(14) 0.057(8) 0.068(10) -0.026(7) -0.002(10) 0.007(9)
C38 0.173(9) 0.072(7) 0.199(10) -0.022(8) 0.108(8) -0.013(7)
C39 0.092(9) 0.079(10) 0.157(13) -0.026(9) 0.035(10) 0.011(8)
C40 0.142(12) 0.060(9) 0.183(15) -0.013(10) 0.000(12) -0.009(9)
N1 0.055(5) 0.025(4) 0.041(5) 0.002(4) 0.010(4) -0.006(3)
N2 0.063(5) 0.021(4) 0.046(5) 0.004(4) 0.005(4) -0.002(4)
N3 0.053(4) 0.022(4) 0.035(5) 0.009(3) 0.012(4) -0.004(3)
N4 0.057(5) 0.019(4) 0.039(5) 0.005(3) 0.020(4) 0.003(3)
N5 0.072(5) 0.020(4) 0.042(5) -0.002(4) 0.030(4) 0.006(4)
N6 0.081(6) 0.027(4) 0.046(5) 0.008(4) 0.040(5) 0.013(4)
N7 0.058(5) 0.032(5) 0.059(6) 0.003(4) 0.024(5) 0.005(4)
N8 0.058(5) 0.028(4) 0.054(6) 0.003(4) 0.017(4) 0.010(4)
N9 0.100(7) 0.025(5) 0.069(7) -0.014(5) 0.028(6) -0.015(5)
N10 0.128(8) 0.080(7) 0.175(10) -0.020(7) 0.076(7) -0.010(6)
N11 0.112(8) 0.063(8) 0.084(9) 0.010(7) 0.035(7) -0.006(7)
N11' 0.103(11) 0.122(13) 0.089(12) 0.002(10) 0.038(10) 0.018(10)
N12 0.066(6) 0.063(7) 0.057(7) -0.010(6) 0.019(5) -0.004(6)
O1 0.091(5) 0.023(4) 0.064(5) 0.014(3) 0.015(4) 0.001(3)
O2 0.106(6) 0.029(4) 0.064(5) 0.007(4) 0.033(5) 0.003(4)
O3 0.058(4) 0.022(3) 0.038(4) 0.001(3) 0.016(3) -0.003(3)
O4 0.054(4) 0.016(3) 0.030(4) 0.004(3) 0.004(3) 0.000(2)
O5 0.087(5) 0.025(3) 0.034(4) 0.007(3) 0.016(4) 0.005(3)
O6 0.055(4) 0.019(3) 0.044(4) -0.001(3) 0.022(3) 0.004(3)
O7 0.052(4) 0.027(3) 0.057(5) -0.002(3) 0.020(4) 0.002(3)
O8 0.059(4) 0.025(3) 0.056(5) 0.002(3) 0.023(3) 0.008(3)
O9 0.109(6) 0.025(4) 0.097(7) -0.004(4) 0.052(5) 0.001(4)
O10 0.108(6) 0.025(4) 0.096(7) 0.005(4) 0.063(5) 0.009(4)
O11 0.089(5) 0.019(3) 0.058(5) -0.002(3) 0.007(4) -0.003(3)
O12 0.189(9) 0.073(6) 0.225(11) -0.021(7) 0.136(8) -0.016(6)
O13 0.072(5) 0.081(6) 0.064(6) -0.021(5) 0.018(5) 0.001(4)
O14 0.118(8) 0.110(8) 0.111(9) -0.042(7) 0.020(7) -0.066(7)
O15 0.103(7) 0.078(7) 0.113(9) -0.015(6) 0.038(6) 0.014(5)
O16 0.113(9) 0.050(7) 0.090(9) 0.011(7) 0.046(8) -0.002(7)
O17 0.121(14) 0.077(11) 0.082(13) 0.001(10) 0.011(12) -0.023(11)
O18 0.174(16) 0.081(12) 0.069(12) 0.011(10) 0.048(13) -0.022(13)
O16' 0.094(10) 0.110(11) 0.087(10) 0.001(8) 0.052(7) 0.010(8)
O17' 0.090(13) 0.128(17) 0.099(16) 0.014(13) 0.023(14) 0.010(14)
O18' 0.136(16) 0.192(19) 0.102(15) -0.034(15) 0.023(14) 0.035(15)
Cu1 0.0637(8) 0.0215(6) 0.0487(8) 0.0056(5) 0.0122(6) -0.0034(5)
Cu2 0.0546(7) 0.0157(5) 0.0374(7) 0.0022(5) 0.0131(6) -0.0033(5)
Cu3 0.0579(7) 0.0170(5) 0.0416(7) 0.0033(5) 0.0176(6) 0.0044(5)
Cu4 0.1163(12) 0.0279(7) 0.0685(10) 0.0127(6) 0.0550(9) 0.0231(7)

loop_
_atom_type_symbol
_atom_type_description
_atom_type_scat_dispersion_real
_atom_type_scat_dispersion_imag
_atom_type_scat_source
C C 0.0030 0.0020 'International Tables Vol C Tables 4.2.6.8 and 6.1.1.4'
H H 0.0000 0.0000 'International Tables Vol C Tables 4.2.6.8 and 6.1.1.4'
Cu Cu 0.3200 1.2650 'International Tables Vol C Tables 4.2.6.8 and 6.1.1.4'
N N 0.0060 0.0030 'International Tables Vol C Tables 4.2.6.8 and 6.1.1.4'
O O 0.0110 0.0060 'International Tables Vol C Tables 4.2.6.8 and 6.1.1.4'

loop_
_geom_angle_atom_site_label_1
_geom_angle_atom_site_label_2
_geom_angle_atom_site_label_3
_geom_angle
_geom_angle_site_symmetry_1
_geom_angle_site_symmetry_3
_geom_angle_publ_flag
C2 C1 C7 120.0 . . ?
O1 C1 C2 116.6(5) . . ?
O1 C1 C7 123.3(5) . . ?
C4 C2 C1 120.0 . . ?
O2 C2 C1 117.0(5) . . ?
O2 C2 C4 123.0(5) . . ?
C2 C4 C5 120.0 . . ?
C4 C5 C6 120.0 . . ?
C5 C6 C7 120.0 . . ?
C1 C7 C8 124.1(6) . . ?
C6 C7 C1 120.0 . . ?
C6 C7 C8 115.8(6) . . ?
N1 C8 C7 121.8(9) . . ?
N3 C9 N2 116.4(8) . . ?
O3 C9 N2 118.3(8) . . ?
O3 C9 N3 125.3(8) . . ?
N4 C10 C11 124.2(7) . . ?
C11 C17 C15 120.0 . . ?
O4 C17 C11 122.1(4) . . ?
O4 C17 C15 117.9(4) . . ?
C17 C11 C10 125.0(5) . . ?
C12 C11 C10 114.8(5) . . ?
C12 C11 C17 120.0 . . ?
C11 C12 C13 120.0 . . ?
C12 C13 C14 120.0 . . ?
C15 C14 C13 120.0 . . ?
C14 C15 C17 120.0 . . ?
O5 C15 C17 115.6(5) . . ?
O5 C15 C14 124.2(5) . . ?
C24 C18 C19 120.0 . . ?
O6 C18 C24 122.1(5) . . ?
O6 C18 C19 117.9(5) . . ?
C18 C24 C23 120.0 . . ?
C18 C24 C25 123.8(6) . . ?
C23 C24 C25 115.9(6) . . ?
C22 C23 C24 120.0 . . ?
C23 C22 C21 120.0 . . ?
C22 C21 C19 120.0 . . ?
C21 C19 C18 120.0 . . ?
O7 C19 C18 116.9(5) . . ?
O7 C19 C21 123.0(5) . . ?
N5 C25 C24 124.8(8) . . ?
N6 C26 N7 115.2(8) . . ?
O8 C26 N6 126.0(9) . . ?
O8 C26 N7 118.8(10) . . ?
N8 C27 C28 123.1(9) . . ?
C28 C29 C30 120.0 . . ?
C29 C28 C27 116.2(6) . . ?
C29 C28 C34 120.0 . . ?
C34 C28 C27 123.8(6) . . ?
C32 C34 C28 120.0 . . ?
O10 C34 C28 123.8(5) . . ?
O10 C34 C32 116.2(5) . . ?
C34 C32 C31 120.0 . . ?
O9 C32 C34 117.1(6) . . ?
O9 C32 C31 122.9(6) . . ?
C30 C31 C32 120.0 . . ?
C31 C30 C29 120.0 . . ?
O11 C35 N9 123.7(10) . . ?
O12 C38 N10 123.1(17) . . ?
C8 N1 N2 116.7(8) . . ?
C8 N1 Cu1 129.6(7) . . ?
N2 N1 Cu1 113.7(5) . . ?
C9 N2 N1 114.9(7) . . ?
C9 N3 N4 109.6(7) . . ?
C9 N3 Cu1 113.5(6) . . ?
N4 N3 Cu1 136.7(6) . . ?
C10 N4 N3 120.9(7) . . ?
C10 N4 Cu2 126.2(6) . . ?
N3 N4 Cu2 112.7(5) . . ?
C25 N5 N6 120.0(8) . . ?
C25 N5 Cu3 127.2(6) . . ?
N6 N5 Cu3 112.8(6) . . ?
C26 N6 N5 110.0(7) . . ?
C26 N6 Cu4 115.1(6) . . ?
N5 N6 Cu4 134.9(6) . . ?
C26 N7 N8 114.7(8) . . ?
C27 N8 N7 118.3(9) . . ?
C27 N8 Cu4 127.7(7) . . ?
N7 N8 Cu4 113.9(6) . . ?
C35 N9 C36 120.9(11) . . ?
C35 N9 C37 122.4(9) . . ?
C37 N9 C36 116.5(10) . . ?
C38 N10 C40 114.2(17) . . ?
C39 N10 C38 118.7(16) . . ?
C39 N10 C40 127.0(18) . . ?
O16 N11 O18 114(3) . . ?
O17 N11 O16 124(5) . . ?
O17 N11 O18 122(3) . . ?
O16' N11' O17' 111(3) . . ?
O16' N11' O18' 121(7) . . ?
O18' N11' O17' 125(5) . . ?
O13 N12 O15 119.9(10) . . ?
O14 N12 O13 122.0(12) . . ?
O14 N12 O15 118.1(11) . . ?
C1 O1 Cu1 130.3(5) . . ?
C2 O2 C3 118.9(8) . . ?
C9 O3 Cu2 109.0(6) . . ?
C17 O4 Cu2 125.5(4) . . ?
C17 O4 Cu3 118.5(4) . . ?
Cu2 O4 Cu3 114.2(3) . . ?
C16 O5 Cu3 129.6(6) . . ?
C15 O5 C16 119.1(7) . . ?
C15 O5 Cu3 111.0(4) . . ?
C18 O6 Cu2 117.1(4) . 2_655 ?
C18 O6 Cu3 127.6(4) . . ?
Cu3 O6 Cu2 113.8(3) . 2_655 ?
C19 O7 C20 115.6(7) . . ?
C19 O7 Cu2 110.1(5) . 2_655 ?
C20 O7 Cu2 121.4(6) . 2_655 ?
C26 O8 Cu3 108.3(6) . . ?
C32 O9 C33 118.9(9) . . ?
C34 O10 Cu4 129.0(6) . . ?
C35 O11 Cu1 121.7(7) . . ?
C38 O12 Cu4 119.3(12) . . ?
N11 O16 Cu4 112(3) . . ?
N11' O16' Cu4 120.3(19) . . ?
N1 Cu1 N3 81.1(3) . . ?
N1 Cu1 O11 178.8(3) . . ?
O1 Cu1 N1 90.7(3) . . ?
O1 Cu1 N3 171.0(3) . . ?
O1 Cu1 O11 88.7(3) . . ?
O11 Cu1 N3 99.5(3) . . ?
N4 Cu2 O3 82.6(3) . . ?
N4 Cu2 O4 92.4(3) . . ?
N4 Cu2 O6 173.8(3) . 2_655 ?
N4 Cu2 O7 107.7(3) . 2_655 ?
O3 Cu2 O6 94.1(2) . 2_655 ?
O3 Cu2 O7 92.4(2) . 2_655 ?
O4 Cu2 O3 169.5(3) . . ?
O4 Cu2 O6 90.0(2) . 2_655 ?
O4 Cu2 O7 98.0(2) . 2_655 ?
O6 Cu2 O7 77.5(2) 2_655 2_655 ?
N5 Cu3 O4 173.9(3) . . ?
N5 Cu3 O5 109.8(3) . . ?
N5 Cu3 O8 82.2(3) . . ?
O4 Cu3 O5 76.0(2) . . ?
O6 Cu3 N5 91.2(3) . . ?
O6 Cu3 O4 89.3(2) . . ?
O6 Cu3 O5 101.7(3) . . ?
O6 Cu3 O8 167.6(3) . . ?
O8 Cu3 O4 96.1(3) . . ?
O8 Cu3 O5 90.5(3) . . ?
N6 Cu4 O12 99.3(4) . . ?
N6 Cu4 O16 96.2(5) . . ?
N6 Cu4 O16' 95.7(8) . . ?
N8 Cu4 N6 79.0(3) . . ?
N8 Cu4 O12 164.1(5) . . ?
N8 Cu4 O16 138.4(5) . . ?
N8 Cu4 O16' 95.4(9) . . ?
O10 Cu4 N6 167.9(3) . . ?
O10 Cu4 N8 91.9(3) . . ?
O10 Cu4 O12 87.3(4) . . ?
O10 Cu4 O16 95.9(5) . . ?
O10 Cu4 O16' 93.1(8) . . ?
O12 Cu4 O16' 100.6(9) . . ?
O16 Cu4 O12 57.4(6) . . ?

loop_
_geom_bond_atom_site_label_1
_geom_bond_atom_site_label_2
_geom_bond_distance
_geom_bond_site_symmetry_2
_geom_bond_publ_flag
C1 C2 1.3900 . ?
C1 C7 1.3900 . ?
C1 O1 1.309(8) . ?
C2 C4 1.3900 . ?
C2 O2 1.356(8) . ?
C4 C5 1.3900 . ?
C5 C6 1.3900 . ?
C6 C7 1.3900 . ?
C7 C8 1.434(10) . ?
C3 O2 1.417(11) . ?
C8 N1 1.311(11) . ?
C9 N2 1.352(11) . ?
C9 N3 1.339(11) . ?
C9 O3 1.269(10) . ?
C10 C11 1.451(10) . ?
C10 N4 1.306(11) . ?
C16 O5 1.409(12) . ?
C17 C11 1.3900 . ?
C17 C15 1.3900 . ?
C17 O4 1.390(6) . ?
C11 C12 1.3900 . ?
C12 C13 1.3900 . ?
C13 C14 1.3900 . ?
C14 C15 1.3900 . ?
C15 O5 1.359(7) . ?
C18 C24 1.3900 . ?
C18 C19 1.3900 . ?
C18 O6 1.371(7) . ?
C24 C23 1.3900 . ?
C24 C25 1.451(11) . ?
C23 C22 1.3900 . ?
C22 C21 1.3900 . ?
C21 C19 1.3900 . ?
C19 O7 1.354(7) . ?
C20 O7 1.428(12) . ?
C25 N5 1.292(12) . ?
C26 N6 1.333(12) . ?
C26 N7 1.349(12) . ?
C26 O8 1.266(10) . ?
C27 C28 1.451(10) . ?
C27 N8 1.298(12) . ?
C29 C28 1.3900 . ?
C29 C30 1.3900 . ?
C28 C34 1.3900 . ?
C34 C32 1.3900 . ?
C34 O10 1.320(9) . ?
C32 C31 1.3900 . ?
C32 O9 1.377(9) . ?
C31 C30 1.3900 . ?
C33 O9 1.441(11) . ?
C35 N9 1.293(13) . ?
C35 O11 1.273(11) . ?
C36 N9 1.448(13) . ?
C37 N9 1.433(16) . ?
C38 N10 1.37(2) . ?
C38 O12 1.325(17) . ?
C39 N10 1.365(18) . ?
C40 N10 1.390(18) . ?
N1 N2 1.400(9) . ?
N1 Cu1 1.924(7) . ?
N3 N4 1.393(9) . ?
N3 Cu1 1.981(7) . ?
N4 Cu2 1.934(7) . ?
N5 N6 1.384(10) . ?
N5 Cu3 1.940(7) . ?
N6 Cu4 1.980(7) . ?
N7 N8 1.383(10) . ?
N8 Cu4 1.948(9) . ?
N11 O16 1.28(3) . ?
N11 O17 1.18(4) . ?
N11 O18 1.29(6) . ?
N11' O16' 1.18(7) . ?
N11' O17' 1.36(6) . ?
N11' O18' 1.24(5) . ?
N12 O13 1.241(11) . ?
N12 O14 1.190(11) . ?
N12 O15 1.244(11) . ?
O1 Cu1 1.884(6) . ?
O3 Cu2 1.941(6) . ?
O4 Cu2 1.938(6) . ?
O4 Cu3 1.988(5) . ?
O5 Cu3 2.268(6) . ?
O6 Cu2 1.987(5) 2_655 ?
O6 Cu3 1.924(6) . ?
O7 Cu2 2.227(6) 2_655 ?
O8 Cu3 1.962(6) . ?
O10 Cu4 1.880(6) . ?
O11 Cu1 1.969(7) . ?
O12 Cu4 2.143(12) . ?
O16 Cu4 2.028(17) . ?
O16' Cu4 2.20(3) . ?

loop_
_platon_squeeze_void_nr
_platon_squeeze_void_average_x
_platon_squeeze_void_average_y
_platon_squeeze_void_average_z
_platon_squeeze_void_volume
_platon_squeeze_void_count_electrons
_platon_squeeze_void_content
1 0.250 0.750 0.000 164 91 ' '
2 0.750 0.250 0.000 164 91 ' '
3 0.250 0.250 0.500 164 91 ' '
4 0.750 0.750 0.500 164 91 ' '
